data_2206067
loop_
_publ_author_name
'Amini, Mostafa M.'
'Tamizkar, Tayebeh'
'Mirzaee, Mehdi'
'Ng, Seik Weng'

_publ_section_title
;
 Oxotris(quinolin-8-olato-\k^2^<i>O,N</i>)tantalum(V) dichloromethane
 disolvate
;
_journal_issue 6
_journal_name_full 'Acta Crystallographica Section E'
_journal_page_first m1053
_journal_page_last m1054
_journal_paper_doi 10.1107/S1600536805013747
_journal_volume 61
_journal_year 2005
_chemical_formula_iupac '[Ta (C9 H6 N O)3 O], 2C H2 Cl2'
_chemical_formula_moiety 'C27 H18 N3 O4 Ta, 2C H2 Cl2'
_chemical_formula_sum 'C29 H22 Cl4 N3 O4 Ta'
_chemical_formula_weight 799.25
_chemical_name_systematic
;
Oxotris(quinolin-8-olato-\k^2^O,N)tantalum(V) dichloromethane disolvate
;
_space_group_IT_number 62
_symmetry_cell_setting orthorhombic
_symmetry_space_group_name_Hall '-P 2ac 2n'
_symmetry_space_group_name_H-M 'P n m a'
_atom_sites_solution_hydrogens geom
_atom_sites_solution_primary direct
_atom_sites_solution_secondary difmap
_audit_creation_method SHELXL-97
_cell_angle_alpha 90.00
_cell_angle_beta 90.00
_cell_angle_gamma 90.00
_cell_formula_units_Z 4
_cell_length_a 12.4473(5)
_cell_length_b 17.4957(7)
_cell_length_c 12.8805(5)
_cell_measurement_reflns_used 8025
_cell_measurement_temperature 93(2)
_cell_measurement_theta_max 26.5
_cell_measurement_theta_min 2.6
_cell_volume 2805.04(19)
_computing_cell_refinement SMART
_computing_data_collection 'SMART (Bruker, 2001)'
_computing_data_reduction 'SAINT (Bruker, 2001)'
_computing_molecular_graphics 'ORTEPII (Johnson, 1976)'
_computing_publication_material SHELXL97
_computing_structure_refinement 'SHELXL97 (Sheldrick, 1997)'
_computing_structure_solution
;
atomic coordinates taken from the isostructural Nb analog
;
_diffrn_ambient_temperature 93(2)
_diffrn_measured_fraction_theta_full 0.99
_diffrn_measured_fraction_theta_max 0.99
_diffrn_measurement_device_type 'Siemens P4/CCD area-detector'
_diffrn_measurement_method '\f and \w'
_diffrn_radiation_monochromator graphite
_diffrn_radiation_source 'medium-focus sealed tube'
_diffrn_radiation_type MoK\a
_diffrn_radiation_wavelength 0.71073
_diffrn_reflns_av_R_equivalents 0.035
_diffrn_reflns_av_sigmaI/netI 0.024
_diffrn_reflns_limit_h_max 15
_diffrn_reflns_limit_h_min -15
_diffrn_reflns_limit_k_max 21
_diffrn_reflns_limit_k_min -21
_diffrn_reflns_limit_l_max 16
_diffrn_reflns_limit_l_min -16
_diffrn_reflns_number 21960
_diffrn_reflns_theta_full 26.5
_diffrn_reflns_theta_max 26.5
_diffrn_reflns_theta_min 2.3
_diffrn_standards_decay_% 0
_diffrn_standards_number 0
_exptl_absorpt_coefficient_mu 4.342
_exptl_absorpt_correction_T_max 0.376
_exptl_absorpt_correction_T_min 0.189
_exptl_absorpt_correction_type multi-scan
_exptl_absorpt_process_details '(SADABS; Bruker, 2001)'
_exptl_crystal_colour Yellow
_exptl_crystal_density_diffrn 1.893
_exptl_crystal_density_method 'not measured'
_exptl_crystal_description Block
_exptl_crystal_F_000 1560
_exptl_crystal_size_max 0.32
_exptl_crystal_size_mid 0.30
_exptl_crystal_size_min 0.28
_refine_diff_density_max 1.78
_refine_diff_density_min -2.29
_refine_ls_extinction_method none
_refine_ls_goodness_of_fit_ref 1.05
_refine_ls_hydrogen_treatment constr
_refine_ls_matrix_type full
_refine_ls_number_parameters 205
_refine_ls_number_reflns 2975
_refine_ls_number_restraints 0
_refine_ls_restrained_S_all 1.05
_refine_ls_R_factor_all 0.028
_refine_ls_R_factor_gt 0.024
_refine_ls_shift/su_max 0.001
_refine_ls_shift/su_mean 0.000
_refine_ls_structure_factor_coef Fsqd
_refine_ls_weighting_details 'calc w = 1/[\s^2^(Fo^2^)+(0.0405P)^2^+4.9159P] where P = (Fo^2^+2Fc^2^)/3'
_refine_ls_weighting_scheme calc
_refine_ls_wR_factor_gt 0.061
_refine_ls_wR_factor_ref 0.064
_reflns_number_gt 2718
_reflns_number_total 2975
_reflns_threshold_expression I>2\s(I)
_cod_data_source_file sj6082.cif
_cod_data_source_block I
_cod_depositor_comments
;
The following automatic conversions were performed:
'_symmetry_cell_setting' value 'Orthorhombic' changed to 'orthorhombic'
according to '/home/saulius/struct/CIF-dictionaries/cif_core.dic'
dictionary named 'cif_core.dic' version 2.4.1 from 2010-06-29.

Automatic conversion script
Id: cif_fix_enum 1527 2010-12-29 10:47:43Z saulius 

The following automatic conversions were performed:

'_symmetry_cell_setting' value 'Orthorhombic' changed to
'orthorhombic' according to
/home/saulius/struct/CIF-dictionaries/cif_core.dic dictionary named
'cif_core.dic' version 2.4.1 from 2010-06-29.

Automatic conversion script
Id: cif_fix_values 1715 2011-07-08 13:25:40Z adriana 
;
_cod_original_cell_volume 2805.0(2)
_cod_database_code 2206067
_cod_database_fobs_code 2206067

loop_
_symmetry_equiv_pos_as_xyz
'x, y, z'
'-x+1/2, -y, z+1/2'
'x+1/2, -y+1/2, -z+1/2'
'-x, y+1/2, -z'
'-x, -y, -z'
'x-1/2, y, -z-1/2'
'-x-1/2, y-1/2, z-1/2'
'x, -y-1/2, z'

loop_
_atom_site_label
_atom_site_fract_x
_atom_site_fract_y
_atom_site_fract_z
_atom_site_U_iso_or_equiv
_atom_site_adp_type
_atom_site_calc_flag
_atom_site_refinement_flags
_atom_site_occupancy
_atom_site_type_symbol
Ta1 0.127955(12) 0.2500 0.016576(12) 0.00793(8) Uani d S 1 Ta
Cl1 0.52844(8) 0.40631(5) -0.07483(7) 0.0319(2) Uani d . 1 Cl
Cl2 0.44429(8) 0.36744(5) 0.12880(7) 0.0348(2) Uani d . 1 Cl
O1 0.2580(2) 0.2500 -0.0345(2) 0.0132(6) Uani d S 1 O
O2 0.13971(16) 0.31858(11) 0.14374(16) 0.0127(4) Uani d . 1 O
O3 0.0460(2) 0.2500 -0.1213(2) 0.0106(6) Uani d S 1 O
N1 0.1134(2) 0.37760(15) -0.0365(2) 0.0108(5) Uani d . 1 N
N2 -0.0568(3) 0.2500 0.0563(3) 0.0089(6) Uani d S 1 N
C1 0.0978(2) 0.40495(17) -0.1306(2) 0.0136(6) Uani d . 1 C
H1 0.0822 0.3703 -0.1854 0.016 Uiso calc R 1 H
C2 0.1034(3) 0.48414(17) -0.1531(3) 0.0170(6) Uani d . 1 C
H2 0.0908 0.5019 -0.2217 0.020 Uiso calc R 1 H
C3 0.1269(2) 0.53462(18) -0.0758(3) 0.0169(7) Uani d . 1 C
H3 0.1320 0.5877 -0.0906 0.020 Uiso calc R 1 H
C4 0.1437(3) 0.50789(19) 0.0262(3) 0.0143(7) Uani d . 1 C
C5 0.1647(2) 0.55368(17) 0.1143(3) 0.0183(6) Uani d . 1 C
H5 0.1722 0.6075 0.1071 0.022 Uiso calc R 1 H
C6 0.1740(2) 0.52043(17) 0.2097(3) 0.0180(6) Uani d . 1 C
H6 0.1864 0.5521 0.2683 0.022 Uiso calc R 1 H
C7 0.1660(2) 0.44035(17) 0.2245(2) 0.0160(6) Uani d . 1 C
H7 0.1731 0.4188 0.2919 0.019 Uiso calc R 1 H
C8 0.1480(2) 0.39465(16) 0.1402(2) 0.0122(6) Uani d . 1 C
C9 0.1351(2) 0.42851(17) 0.0418(3) 0.0115(6) Uani d . 1 C
C10 -0.1052(4) 0.2500 0.1478(4) 0.0150(8) Uani d S 1 C
H10 -0.0624 0.2500 0.2089 0.018 Uiso calc SR 1 H
C11 -0.2180(4) 0.2500 0.1580(4) 0.0171(9) Uani d S 1 C
H11 -0.2501 0.2500 0.2249 0.021 Uiso calc SR 1 H
C12 -0.2802(4) 0.2500 0.0715(4) 0.0179(9) Uani d S 1 C
H12 -0.3562 0.2500 0.0779 0.021 Uiso calc SR 1 H
C13 -0.2324(4) 0.2500 -0.0281(3) 0.0126(8) Uani d S 1 C
C14 -0.2879(3) 0.2500 -0.1241(4) 0.0157(9) Uani d S 1 C
H14 -0.3642 0.2500 -0.1251 0.019 Uiso calc SR 1 H
C15 -0.2316(3) 0.2500 -0.2152(3) 0.0151(8) Uani d S 1 C
H15 -0.2701 0.2500 -0.2789 0.018 Uiso calc SR 1 H
C16 -0.1179(3) 0.2500 -0.2181(4) 0.0127(8) Uani d S 1 C
H16 -0.0812 0.2500 -0.2827 0.015 Uiso calc SR 1 H
C17 -0.0610(3) 0.2500 -0.1260(3) 0.0096(8) Uani d S 1 C
C18 -0.1187(3) 0.2500 -0.0315(3) 0.0096(8) Uani d S 1 C
C19 0.4116(3) 0.3939(2) 0.0011(3) 0.0233(7) Uani d . 1 C
H19A 0.3701 0.4422 0.0021 0.028 Uiso calc R 1 H
H19B 0.3659 0.3539 -0.0306 0.028 Uiso calc R 1 H

loop_
_atom_site_aniso_label
_atom_site_aniso_U_11
_atom_site_aniso_U_22
_atom_site_aniso_U_33
_atom_site_aniso_U_12
_atom_site_aniso_U_13
_atom_site_aniso_U_23
Ta1 0.00816(11) 0.00608(11) 0.00954(11) 0.000 -0.00150(5) 0.000
Cl1 0.0345(5) 0.0268(4) 0.0345(5) -0.0004(4) 0.0115(4) 0.0003(4)
Cl2 0.0433(6) 0.0334(5) 0.0276(4) -0.0015(4) 0.0064(4) 0.0000(4)
O1 0.0125(15) 0.0093(14) 0.0177(15) 0.000 -0.0017(12) 0.000
O2 0.0187(11) 0.0066(10) 0.0128(11) -0.0009(8) -0.0049(8) -0.0005(8)
O3 0.0092(14) 0.0125(13) 0.0102(13) 0.000 -0.0008(11) 0.000
N1 0.0098(11) 0.0067(12) 0.0159(13) 0.0003(9) 0.0010(9) 0.0025(9)
N2 0.0104(16) 0.0071(15) 0.0093(16) 0.000 0.0026(13) 0.000
C1 0.0116(14) 0.0130(14) 0.0160(15) 0.0007(11) 0.0016(11) 0.0022(11)
C2 0.0157(15) 0.0151(14) 0.0201(16) 0.0044(12) 0.0043(12) 0.0091(12)
C3 0.0134(15) 0.0103(15) 0.0270(18) 0.0005(10) 0.0036(12) 0.0047(13)
C4 0.0073(13) 0.0092(15) 0.0264(19) 0.0013(11) 0.0014(11) 0.0008(11)
C5 0.0122(14) 0.0085(13) 0.0341(18) -0.0013(12) -0.0025(13) -0.0030(12)
C6 0.0143(15) 0.0115(14) 0.0281(17) 0.0005(11) -0.0061(13) -0.0072(12)
C7 0.0143(15) 0.0141(14) 0.0197(16) 0.0016(12) -0.0065(12) -0.0012(11)
C8 0.0107(13) 0.0068(13) 0.0192(16) 0.0017(10) -0.0018(11) -0.0013(11)
C9 0.0091(14) 0.0060(14) 0.0195(15) -0.0009(10) 0.0005(11) -0.0018(12)
C10 0.022(2) 0.0108(19) 0.013(2) 0.000 0.0017(17) 0.000
C11 0.019(2) 0.014(2) 0.018(2) 0.000 0.0088(18) 0.000
C12 0.016(2) 0.0111(19) 0.027(3) 0.000 0.0111(18) 0.000
C13 0.011(2) 0.0059(19) 0.021(2) 0.000 0.0010(16) 0.000
C14 0.009(2) 0.0107(19) 0.027(2) 0.000 -0.0049(17) 0.000
C15 0.015(2) 0.0120(19) 0.019(2) 0.000 -0.0083(17) 0.000
C16 0.015(2) 0.0097(18) 0.014(2) 0.000 -0.0010(15) 0.000
C17 0.0111(19) 0.0047(17) 0.0130(19) 0.000 0.0000(15) 0.000
C18 0.012(2) 0.0047(19) 0.012(2) 0.000 0.0002(15) 0.000
C19 0.0150(17) 0.0211(18) 0.0337(19) -0.0033(14) -0.0006(14) -0.0025(14)

loop_
_atom_type_symbol
_atom_type_description
_atom_type_scat_dispersion_real
_atom_type_scat_dispersion_imag
_atom_type_scat_source
C C 0.0033 0.0016 'International Tables Vol C Tables 4.2.6.8 and 6.1.1.4'
H H 0.0000 0.0000 'International Tables Vol C Tables 4.2.6.8 and 6.1.1.4'
N N 0.0061 0.0033 'International Tables Vol C Tables 4.2.6.8 and 6.1.1.4'
O O 0.0106 0.0060 'International Tables Vol C Tables 4.2.6.8 and 6.1.1.4'
Cl Cl 0.1484 0.1585 'International Tables Vol C Tables 4.2.6.8 and 6.1.1.4'
Ta Ta -0.7052 6.5227 'International Tables Vol C Tables 4.2.6.8 and 6.1.1.4'

loop_
_geom_angle_atom_site_label_1
_geom_angle_atom_site_label_2
_geom_angle_atom_site_label_3
_geom_angle_site_symmetry_1
_geom_angle_site_symmetry_3
_geom_angle
_geom_angle_publ_flag
O1 Ta1 O2 . . 103.70(10) yes
O1 Ta1 O2 . 8_565 103.70(10) no
O1 Ta1 O3 . . 97.80(10) yes
O1 Ta1 N1 . . 87.80(10) no
O1 Ta1 N1 . 8_565 87.80(10) no
O1 Ta1 N2 . . 170.40(10) yes
O2 Ta1 O2 . 8_565 72.20(10) yes
O2 Ta1 O3 . . 137.20(10) yes
O2 Ta1 N1 . 8_565 143.40(10) yes
O2 Ta1 N1 . . 71.20(10) yes
O2 Ta1 N2 . . 84.00(10) yes
O2 Ta1 O3 8_565 . 137.20(10) no
O2 Ta1 N1 8_565 8_565 71.20(10) no
O2 Ta1 N1 8_565 . 143.40(10) no
O2 Ta1 N2 8_565 . 84.00(10) no
O3 Ta1 N1 . . 73.10(10) yes
O3 Ta1 N1 . 8_565 73.10(10) no
O3 Ta1 N2 . . 72.70(10) yes
N1 Ta1 N1 8_565 . 144.90(10) yes
N1 Ta1 N2 . . 89.30(10) yes
N1 Ta1 N2 8_565 . 89.30(10) no
C8 O2 Ta1 . . 124.5(2) no
C17 O3 Ta1 . . 122.5(3) no
C1 N1 C9 . . 118.0(3) no
C1 N1 Ta1 . . 128.8(2) no
C9 N1 Ta1 . . 112.9(2) no
C10 N2 C18 . . 118.6(4) no
C10 N2 Ta1 . . 129.7(3) no
C18 N2 Ta1 . . 111.7(3) no
N1 C1 C2 . . 122.4(3) no
N1 C1 H1 . . 118.8 no
C2 C1 H1 . . 118.8 no
C3 C2 C1 . . 119.7(3) no
C3 C2 H2 . . 120.2 no
C1 C2 H2 . . 120.2 no
C2 C3 C4 . . 119.8(3) no
C2 C3 H3 . . 120.1 no
C4 C3 H3 . . 120.1 no
C9 C4 C5 . . 117.4(3) no
C9 C4 C3 . . 116.6(3) no
C5 C4 C3 . . 126.0(3) no
C6 C5 C4 . . 119.8(3) no
C6 C5 H5 . . 120.1 no
C4 C5 H5 . . 120.1 no
C5 C6 C7 . . 122.5(3) no
C5 C6 H6 . . 118.8 no
C7 C6 H6 . . 118.8 no
C8 C7 C6 . . 118.8(3) no
C8 C7 H7 . . 120.6 no
C6 C7 H7 . . 120.6 no
O2 C8 C7 . . 124.7(3) no
O2 C8 C9 . . 116.1(3) no
C7 C8 C9 . . 119.2(3) no
N1 C9 C4 . . 123.5(3) no
N1 C9 C8 . . 114.2(3) no
C4 C9 C8 . . 122.3(3) no
N2 C10 C11 . . 122.4(4) no
N2 C10 H10 . . 118.8 no
C11 C10 H10 . . 118.8 no
C12 C11 C10 . . 119.5(4) no
C12 C11 H11 . . 120.2 no
C10 C11 H11 . . 120.2 no
C11 C12 C13 . . 120.3(4) no
C11 C12 H12 . . 119.8 no
C13 C12 H12 . . 119.8 no
C12 C13 C18 . . 116.6(4) no
C12 C13 C14 . . 126.0(4) no
C18 C13 C14 . . 117.4(4) no
C15 C14 C13 . . 120.0(4) no
C15 C14 H14 . . 120.0 no
C13 C14 H14 . . 120.0 no
C14 C15 C16 . . 122.4(4) no
C14 C15 H15 . . 118.8 no
C16 C15 H15 . . 118.8 no
C17 C16 C15 . . 119.4(4) no
C17 C16 H16 . . 120.3 no
C15 C16 H16 . . 120.3 no
O3 C17 C16 . . 123.5(4) no
O3 C17 C18 . . 117.9(4) no
C16 C17 C18 . . 118.6(4) no
N2 C18 C17 . . 115.2(4) no
N2 C18 C13 . . 122.5(4) no
C17 C18 C13 . . 122.3(4) no
Cl2 C19 Cl1 . . 111.1(2) no
Cl2 C19 H19A . . 109.4 no
Cl1 C19 H19A . . 109.4 no
Cl2 C19 H19B . . 109.4 no
Cl1 C19 H19B . . 109.4 no
H19A C19 H19B . . 108.0 no

loop_
_geom_bond_atom_site_label_1
_geom_bond_atom_site_label_2
_geom_bond_site_symmetry_2
_geom_bond_distance
_geom_bond_publ_flag
Ta1 O1 . 1.747(3) yes
Ta1 O2 . 2.036(2) yes
Ta1 O2 8_565 2.036(2) yes
Ta1 O3 . 2.049(3) yes
Ta1 N1 8_565 2.342(3) yes
Ta1 N1 . 2.342(3) yes
Ta1 N2 . 2.356(3) yes
Cl1 C19 . 1.766(4) no
Cl2 C19 . 1.757(4) no
O2 C8 . 1.336(3) no
O3 C17 . 1.332(5) no
N1 C1 . 1.318(4) no
N1 C9 . 1.372(4) no
N2 C10 . 1.324(6) no
N2 C18 . 1.369(5) no
C1 C2 . 1.417(4) no
C1 H1 . 0.9500 no
C2 C3 . 1.363(5) no
C2 H2 . 0.9500 no
C3 C4 . 1.411(5) no
C3 H3 . 0.9500 no
C4 C9 . 1.407(4) no
C4 C5 . 1.412(5) no
C5 C6 . 1.365(5) no
C5 H5 . 0.9500 no
C6 C7 . 1.418(4) no
C6 H6 . 0.9500 no
C7 C8 . 1.367(4) no
C7 H7 . 0.9500 no
C8 C9 . 1.409(5) no
C10 C11 . 1.409(6) no
C10 H10 . 0.9500 no
C11 C12 . 1.357(7) no
C11 H11 . 0.9500 no
C12 C13 . 1.414(6) no
C12 H12 . 0.9500 no
C13 C18 . 1.417(6) no
C13 C14 . 1.416(6) no
C14 C15 . 1.367(6) no
C14 H14 . 0.9500 no
C15 C16 . 1.415(6) no
C15 H15 . 0.9500 no
C16 C17 . 1.382(6) no
C16 H16 . 0.9500 no
C17 C18 . 1.414(6) no
C19 H19A . 0.9900 no
C19 H19B . 0.9900 no

loop_
_geom_torsion_atom_site_label_1
_geom_torsion_atom_site_label_2
_geom_torsion_atom_site_label_3
_geom_torsion_atom_site_label_4
_geom_torsion_site_symmetry_1
_geom_torsion
_geom_torsion_publ_flag
O1 Ta1 O2 C8 . 74.2(2) no
O2 Ta1 O2 C8 8_565 174.44(19) no
O3 Ta1 O2 C8 . -43.6(3) no
N1 Ta1 O2 C8 8_565 179.4(2) no
N1 Ta1 O2 C8 . -8.7(2) no
N2 Ta1 O2 C8 . -100.0(2) no
O1 Ta1 O3 C17 . 180.0 no
O2 Ta1 O3 C17 . -60.13(11) no
O2 Ta1 O3 C17 8_565 60.13(11) no
N1 Ta1 O3 C17 8_565 94.69(7) no
N1 Ta1 O3 C17 . -94.69(7) no
N2 Ta1 O3 C17 . 0.0 no
O1 Ta1 N1 C1 . 76.2(3) no
O2 Ta1 N1 C1 . -178.6(3) no
O2 Ta1 N1 C1 8_565 -173.6(2) no
O3 Ta1 N1 C1 . -22.6(2) no
N1 Ta1 N1 C1 8_565 -6.9(4) no
N2 Ta1 N1 C1 . -94.7(3) no
O1 Ta1 N1 C9 . -96.8(2) no
O2 Ta1 N1 C9 . 8.44(18) no
O2 Ta1 N1 C9 8_565 13.4(3) no
O3 Ta1 N1 C9 . 164.4(2) no
N1 Ta1 N1 C9 8_565 -179.87(13) no
N2 Ta1 N1 C9 . 92.3(2) no
O2 Ta1 N2 C10 . -36.35(6) no
O2 Ta1 N2 C10 8_565 36.35(6) no
O3 Ta1 N2 C10 . 180.0 no
N1 Ta1 N2 C10 8_565 107.56(7) no
N1 Ta1 N2 C10 . -107.56(7) no
O2 Ta1 N2 C18 . 143.65(6) no
O2 Ta1 N2 C18 8_565 -143.65(6) no
O3 Ta1 N2 C18 . 0.0 no
N1 Ta1 N2 C18 8_565 -72.44(7) no
N1 Ta1 N2 C18 . 72.44(7) no
C9 N1 C1 C2 . 0.4(4) no
Ta1 N1 C1 C2 . -172.3(2) no
N1 C1 C2 C3 . 0.8(5) no
C1 C2 C3 C4 . -1.1(4) no
C2 C3 C4 C9 . 0.2(4) no
C2 C3 C4 C5 . -177.5(3) no
C9 C4 C5 C6 . -1.0(4) no
C3 C4 C5 C6 . 176.7(3) no
C4 C5 C6 C7 . 1.5(5) no
C5 C6 C7 C8 . -0.1(5) no
Ta1 O2 C8 C7 . -173.5(2) no
Ta1 O2 C8 C9 . 7.5(4) no
C6 C7 C8 O2 . 179.4(3) no
C6 C7 C8 C9 . -1.7(4) no
C1 N1 C9 C4 . -1.4(4) no
Ta1 N1 C9 C4 . 172.5(2) no
C1 N1 C9 C8 . 178.5(3) no
Ta1 N1 C9 C8 . -7.7(3) no
C5 C4 C9 N1 . 179.0(3) no
C3 C4 C9 N1 . 1.0(4) no
C5 C4 C9 C8 . -0.8(4) no
C3 C4 C9 C8 . -178.8(3) no
O2 C8 C9 N1 . 1.3(4) no
C7 C8 C9 N1 . -177.6(3) no
O2 C8 C9 C4 . -178.8(3) no
C7 C8 C9 C4 . 2.2(4) no
C18 N2 C10 C11 . 0.0 no
Ta1 N2 C10 C11 . 180.0 no
N2 C10 C11 C12 . 0.0 no
C10 C11 C12 C13 . 0.0 no
C11 C12 C13 C18 . 0.0 no
C11 C12 C13 C14 . 180.0 no
C12 C13 C14 C15 . 180.0 no
C18 C13 C14 C15 . 0.0 no
C13 C14 C15 C16 . 0.0 no
C14 C15 C16 C17 . 0.0 no
Ta1 O3 C17 C16 . 180.0 no
Ta1 O3 C17 C18 . 0.0 no
C15 C16 C17 O3 . 180.0 no
C15 C16 C17 C18 . 0.0 no
C10 N2 C18 C17 . 180.0 no
Ta1 N2 C18 C17 . 0.0 no
C10 N2 C18 C13 . 0.0 no
Ta1 N2 C18 C13 . 180.0 no
O3 C17 C18 N2 . 0.0 no
C16 C17 C18 N2 . 180.0 no
O3 C17 C18 C13 . 180.0 no
C16 C17 C18 C13 . 0.0 no
C12 C13 C18 N2 . 0.0 no
C14 C13 C18 N2 . 180.0 no
C12 C13 C18 C17 . 180.0 no
C14 C13 C18 C17 . 0.0 no
